data_7213575
loop_
_publ_author_name
'Khan, Imtiaz'
'Ibrar, Aliya'
'Simpson, Jim'

_publ_section_title
;
 Similarities and differences in the crystal packing of methoxybenzyl and
 methoxyphenylethyl-1,3,4-oxadiazole-2(3H)-thiones
;
_journal_issue 2
_journal_name_full CrystEngComm
_journal_page_first 164
_journal_paper_doi 10.1039/c3ce42000k
_journal_volume 16
_journal_year 2014
_chemical_formula_moiety 'C11 H12 N2 O2 S'
_chemical_formula_sum 'C11 H12 N2 O2 S'
_chemical_formula_weight 236.29
_chemical_name_systematic
; 
5-(4-methoxyphenethyl)-1,3,4-thiadiazole-2(3H)-thione
;
_space_group_IT_number 2
_symmetry_cell_setting triclinic
_symmetry_space_group_name_Hall '-P 1'
_symmetry_space_group_name_H-M 'P -1'
_atom_sites_solution_hydrogens geom
_atom_sites_solution_primary direct
_atom_sites_solution_secondary difmap
_audit_creation_method SHELXL-97
_cell_angle_alpha 88.359(7)
_cell_angle_beta 80.741(6)
_cell_angle_gamma 73.514(6)
_cell_formula_units_Z 4
_cell_length_a 7.8075(8)
_cell_length_b 11.2905(13)
_cell_length_c 13.2898(18)
_cell_measurement_reflns_used 3312
_cell_measurement_temperature 92(2)
_cell_measurement_theta_max 24.40
_cell_measurement_theta_min 2.46
_cell_volume 1108.5(2)
_computing_cell_refinement 'APEX2 and SAINT (Bruker, 2011)'
_computing_data_collection 'APEX2 (Bruker, 2011)'
_computing_data_reduction 'SAINT (Bruker, 2011)'
_computing_molecular_graphics
;
Mercury (Macrae <i>et al.</i>, 2008)
;
_computing_publication_material
;
SHELXL-97, enCIFer (Allen <i>et al.</i>, 2004), PLATON (Spek, 2009), 
PublCIF (Westrip 2010)
;
_computing_structure_refinement
;
SHELXL-97 (Sheldrick, 2008) & TITAN (Hunter & Simpson, 1999)
;
_computing_structure_solution 'SHELXS-97 (Sheldrick, 2008)'
_diffrn_ambient_temperature 92(2)
_diffrn_measured_fraction_theta_full 0.972
_diffrn_measured_fraction_theta_max 0.972
_diffrn_measurement_device_type 'Bruker APEXII CCD area detector'
_diffrn_measurement_method '\w scans'
_diffrn_radiation_monochromator graphite
_diffrn_radiation_source 'fine-focus sealed tube'
_diffrn_radiation_type MoK\a
_diffrn_radiation_wavelength 0.71073
_diffrn_reflns_av_R_equivalents 0.0439
_diffrn_reflns_av_sigmaI/netI 0.0423
_diffrn_reflns_limit_h_max 9
_diffrn_reflns_limit_h_min -9
_diffrn_reflns_limit_k_max 13
_diffrn_reflns_limit_k_min -13
_diffrn_reflns_limit_l_max 15
_diffrn_reflns_limit_l_min -15
_diffrn_reflns_number 16904
_diffrn_reflns_theta_full 24.76
_diffrn_reflns_theta_max 24.76
_diffrn_reflns_theta_min 1.55
_diffrn_standards_number 0
_exptl_absorpt_coefficient_mu 0.278
_exptl_absorpt_correction_T_max 0.7451
_exptl_absorpt_correction_T_min 0.6645
_exptl_absorpt_correction_type multi-scan
_exptl_absorpt_process_details 'SADABS (Bruker, 2011)'
_exptl_crystal_colour colourless
_exptl_crystal_density_diffrn 1.416
_exptl_crystal_density_method 'not measured'
_exptl_crystal_description 'irregular block'
_exptl_crystal_F_000 496
_exptl_crystal_size_max 0.38
_exptl_crystal_size_mid 0.28
_exptl_crystal_size_min 0.11
_refine_diff_density_max 1.219
_refine_diff_density_min -0.382
_refine_diff_density_rms 0.112
_refine_ls_extinction_method none
_refine_ls_goodness_of_fit_ref 1.051
_refine_ls_hydrogen_treatment mixed
_refine_ls_matrix_type full
_refine_ls_number_parameters 297
_refine_ls_number_reflns 3699
_refine_ls_number_restraints 0
_refine_ls_restrained_S_all 1.051
_refine_ls_R_factor_all 0.0788
_refine_ls_R_factor_gt 0.0566
_refine_ls_shift/su_max 0.001
_refine_ls_shift/su_mean 0.000
_refine_ls_structure_factor_coef Fsqd
_refine_ls_weighting_details 'calc w=1/[\s^2^(Fo^2^)+(0.1146P)^2^] where P=(Fo^2^+2Fc^2^)/3'
_refine_ls_weighting_scheme calc
_refine_ls_wR_factor_gt 0.1502
_refine_ls_wR_factor_ref 0.1733
_reflns_number_gt 2673
_reflns_number_total 3699
_reflns_threshold_expression I>2\s(I)
_cod_data_source_file c3ce42000k.txt
_cod_data_source_block Compound5
_cod_original_sg_symbol_Hall '-P 1   '
_cod_original_sg_symbol_H-M 'P -1   '
_cod_database_code 7213575

loop_
_symmetry_equiv_pos_as_xyz
'x, y, z'
'-x, -y, -z'

loop_
_atom_site_label
_atom_site_type_symbol
_atom_site_fract_x
_atom_site_fract_y
_atom_site_fract_z
_atom_site_U_iso_or_equiv
_atom_site_adp_type
_atom_site_occupancy
_atom_site_symmetry_multiplicity
_atom_site_calc_flag
_atom_site_refinement_flags
O1A O 0.9136(2) -0.21662(16) 0.35667(14) 0.0157(5) Uani 1 1 d .
C2A C 1.0025(3) -0.3391(2) 0.36781(19) 0.0156(6) Uani 1 1 d .
S2A S 1.22437(9) -0.39416(7) 0.35474(5) 0.0204(3) Uani 1 1 d .
N3A N 0.8711(3) -0.3944(2) 0.38979(18) 0.0178(6) Uani 1 1 d .
H3NA H 0.883(4) -0.471(3) 0.394(2) 0.021 Uiso 1 1 d .
N4A N 0.6984(3) -0.31279(19) 0.39159(16) 0.0164(5) Uani 1 1 d .
C5A C 0.7312(3) -0.2083(2) 0.3723(2) 0.0146(6) Uani 1 1 d .
C6A C 0.6022(3) -0.0859(2) 0.3655(2) 0.0173(6) Uani 1 1 d .
H6A H 0.6277 -0.0525 0.2967 0.021 Uiso 1 1 calc R
H6B H 0.6183 -0.0288 0.4160 0.021 Uiso 1 1 calc R
C7A C 0.4065(3) -0.0925(2) 0.3852(2) 0.0165(6) Uani 1 1 d .
H7A H 0.3929 -0.1509 0.3349 0.020 Uiso 1 1 calc R
H7B H 0.3833 -0.1269 0.4538 0.020 Uiso 1 1 calc R
C11A C 0.2627(4) 0.0303(2) 0.37941(19) 0.0147(6) Uani 1 1 d .
C12A C 0.2976(3) 0.1448(2) 0.37677(19) 0.0146(6) Uani 1 1 d .
H12A H 0.4181 0.1481 0.3758 0.018 Uiso 1 1 calc R
C13A C 0.1598(3) 0.2547(2) 0.3755(2) 0.0152(6) Uani 1 1 d .
H13A H 0.1866 0.3318 0.3733 0.018 Uiso 1 1 calc R
C14A C -0.0166(3) 0.2509(2) 0.37747(19) 0.0133(6) Uani 1 1 d .
O14A O -0.1452(2) 0.36354(16) 0.37662(14) 0.0170(5) Uani 1 1 d .
C141 C -0.3339(4) 0.3664(3) 0.3910(2) 0.0209(7) Uani 1 1 d .
H14A H -0.3550 0.3191 0.3358 0.031 Uiso 1 1 calc R
H14B H -0.4090 0.4521 0.3902 0.031 Uiso 1 1 calc R
H14C H -0.3656 0.3298 0.4566 0.031 Uiso 1 1 calc R
C15A C -0.0548(3) 0.1371(2) 0.37869(19) 0.0139(6) Uani 1 1 d .
H15A H -0.1751 0.1337 0.3787 0.017 Uiso 1 1 calc R
C16A C 0.0841(4) 0.0297(3) 0.37983(19) 0.0163(6) Uani 1 1 d .
H16A H 0.0572 -0.0473 0.3810 0.020 Uiso 1 1 calc R
O1B O 1.0305(2) 0.02108(16) 0.86169(13) 0.0164(5) Uani 1 1 d .
C2B C 1.1218(4) -0.1031(2) 0.8636(2) 0.0161(6) Uani 1 1 d .
S2B S 1.34353(9) -0.15818(6) 0.84566(5) 0.0203(3) Uani 1 1 d .
N3B N 0.9900(3) -0.1590(2) 0.88199(18) 0.0186(6) Uani 1 1 d .
H3B H 1.003(4) -0.234(3) 0.884(2) 0.022 Uiso 1 1 d .
N4B N 0.8173(3) -0.0775(2) 0.88946(17) 0.0175(6) Uani 1 1 d .
C5B C 0.8480(3) 0.0288(2) 0.87735(19) 0.0143(6) Uani 1 1 d .
C6B C 0.7190(3) 0.1517(2) 0.8748(2) 0.0163(6) Uani 1 1 d .
H6C H 0.7433 0.1885 0.8074 0.020 Uiso 1 1 calc R
H6D H 0.7365 0.2058 0.9273 0.020 Uiso 1 1 calc R
C7B C 0.5220(3) 0.1459(3) 0.8943(2) 0.0176(6) Uani 1 1 d .
H7C H 0.5100 0.0832 0.8475 0.021 Uiso 1 1 calc R
H7D H 0.4949 0.1179 0.9649 0.021 Uiso 1 1 calc R
C11B C 0.3822(3) 0.2674(2) 0.8805(2) 0.0159(6) Uani 1 1 d .
C12B C 0.4216(4) 0.3803(2) 0.8648(2) 0.0179(6) Uani 1 1 d .
H12B H 0.5434 0.3826 0.8596 0.021 Uiso 1 1 calc R
C13B C 0.2865(4) 0.4896(2) 0.8566(2) 0.0190(7) Uani 1 1 d .
H13B H 0.3164 0.5654 0.8462 0.023 Uiso 1 1 calc R
C14B C 0.1077(4) 0.4877(2) 0.8638(2) 0.0163(6) Uani 1 1 d .
O14B O -0.0177(2) 0.59977(16) 0.85603(14) 0.0201(5) Uani 1 1 d .
C142 C -0.2049(3) 0.6027(3) 0.8666(2) 0.0217(7) Uani 1 1 d .
H14D H -0.2206 0.5492 0.8142 0.033 Uiso 1 1 calc R
H14E H -0.2784 0.6876 0.8587 0.033 Uiso 1 1 calc R
H14F H -0.2432 0.5734 0.9343 0.033 Uiso 1 1 calc R
C15B C 0.0677(3) 0.3745(2) 0.87710(19) 0.0117(6) Uani 1 1 d .
H15B H -0.0533 0.3715 0.8795 0.014 Uiso 1 1 calc R
C16B C 0.2016(4) 0.2681(2) 0.8867(2) 0.0186(7) Uani 1 1 d .
H16B H 0.1709 0.1927 0.8979 0.022 Uiso 1 1 calc R

loop_
_atom_site_aniso_label
_atom_site_aniso_U_11
_atom_site_aniso_U_22
_atom_site_aniso_U_33
_atom_site_aniso_U_23
_atom_site_aniso_U_13
_atom_site_aniso_U_12
O1A 0.0170(10) 0.0110(10) 0.0190(10) 0.0001(8) -0.0017(8) -0.0041(8)
C2A 0.0201(15) 0.0135(15) 0.0129(15) -0.0024(11) -0.0040(11) -0.0031(12)
S2A 0.0147(4) 0.0218(5) 0.0236(5) -0.0021(3) -0.0035(3) -0.0030(3)
N3A 0.0154(13) 0.0094(12) 0.0270(14) 0.0011(11) -0.0032(10) -0.0013(11)
N4A 0.0130(12) 0.0120(13) 0.0224(13) -0.0002(10) -0.0018(10) -0.0011(10)
C5A 0.0131(14) 0.0179(16) 0.0131(14) -0.0013(12) -0.0020(11) -0.0049(12)
C6A 0.0201(15) 0.0133(15) 0.0189(16) -0.0002(12) -0.0030(12) -0.0052(12)
C7A 0.0168(15) 0.0137(15) 0.0183(16) -0.0010(12) -0.0020(11) -0.0037(12)
C11A 0.0190(15) 0.0123(15) 0.0121(15) 0.0019(11) -0.0015(11) -0.0041(12)
C12A 0.0138(14) 0.0153(15) 0.0144(15) 0.0000(11) 0.0005(11) -0.0051(12)
C13A 0.0198(15) 0.0087(14) 0.0185(15) -0.0027(11) -0.0015(11) -0.0069(12)
C14A 0.0165(15) 0.0125(15) 0.0094(14) 0.0004(11) -0.0009(11) -0.0024(12)
O14A 0.0134(10) 0.0114(10) 0.0236(11) -0.0013(8) -0.0024(8) 0.0005(8)
C141 0.0167(15) 0.0221(17) 0.0248(17) -0.0006(13) -0.0053(12) -0.0054(13)
C15A 0.0119(14) 0.0179(16) 0.0127(15) 0.0017(12) -0.0022(11) -0.0057(12)
C16A 0.0210(15) 0.0155(15) 0.0142(15) 0.0002(12) -0.0016(11) -0.0085(13)
O1B 0.0144(10) 0.0133(11) 0.0221(11) 0.0002(8) -0.0042(8) -0.0043(8)
C2B 0.0228(15) 0.0105(15) 0.0132(15) 0.0018(11) -0.0037(11) -0.0016(13)
S2B 0.0152(4) 0.0218(5) 0.0232(5) 0.0007(3) -0.0043(3) -0.0036(3)
N3B 0.0156(13) 0.0140(13) 0.0231(14) 0.0029(11) -0.0001(10) -0.0011(11)
N4B 0.0124(12) 0.0154(13) 0.0234(14) 0.0023(10) -0.0016(10) -0.0025(10)
C5B 0.0136(14) 0.0167(16) 0.0129(15) -0.0008(11) -0.0015(11) -0.0053(12)
C6B 0.0167(15) 0.0134(15) 0.0181(15) -0.0029(12) -0.0007(11) -0.0039(12)
C7B 0.0179(15) 0.0158(15) 0.0202(16) 0.0021(12) -0.0042(12) -0.0061(12)
C11B 0.0179(15) 0.0150(15) 0.0137(15) -0.0013(12) -0.0007(11) -0.0037(12)
C12B 0.0156(15) 0.0181(16) 0.0191(15) 0.0021(12) 0.0017(11) -0.0061(12)
C13B 0.0222(16) 0.0125(15) 0.0212(16) 0.0027(12) 0.0011(12) -0.0062(13)
C14B 0.0216(15) 0.0115(15) 0.0130(15) 0.0008(11) -0.0012(11) -0.0012(12)
O14B 0.0170(10) 0.0144(11) 0.0253(12) 0.0013(8) -0.0008(8) -0.0003(8)
C142 0.0148(15) 0.0278(18) 0.0200(16) -0.0003(13) -0.0041(12) -0.0010(13)
C15B 0.0146(14) 0.0103(15) 0.0136(14) 0.0033(11) -0.0068(11) -0.0068(12)
C16B 0.0252(16) 0.0139(15) 0.0181(16) -0.0007(12) -0.0024(12) -0.0082(13)

loop_
_atom_type_symbol
_atom_type_description
_atom_type_scat_dispersion_real
_atom_type_scat_dispersion_imag
_atom_type_scat_source
C C 0.0033 0.0016 'International Tables Vol C Tables 4.2.6.8 and 6.1.1.4'
H H 0.0000 0.0000 'International Tables Vol C Tables 4.2.6.8 and 6.1.1.4'
N N 0.0061 0.0033 'International Tables Vol C Tables 4.2.6.8 and 6.1.1.4'
O O 0.0106 0.0060 'International Tables Vol C Tables 4.2.6.8 and 6.1.1.4'
S S 0.1246 0.1234 'International Tables Vol C Tables 4.2.6.8 and 6.1.1.4'

loop_
_geom_angle_atom_site_label_1
_geom_angle_atom_site_label_2
_geom_angle_atom_site_label_3
_geom_angle
C2A O1A C5A 106.14(19)
N3A C2A O1A 104.8(2)
N3A C2A S2A 131.5(2)
O1A C2A S2A 123.73(19)
C2A N3A N4A 112.9(2)
C2A N3A H3NA 127.4(18)
N4A N3A H3NA 119.1(19)
C5A N4A N3A 102.9(2)
N4A C5A O1A 113.3(2)
N4A C5A C6A 128.7(2)
O1A C5A C6A 118.0(2)
C5A C6A C7A 111.4(2)
C5A C6A H6A 109.3
C7A C6A H6A 109.3
C5A C6A H6B 109.3
C7A C6A H6B 109.3
H6A C6A H6B 108.0
C11A C7A C6A 115.2(2)
C11A C7A H7A 108.5
C6A C7A H7A 108.5
C11A C7A H7B 108.5
C6A C7A H7B 108.5
H7A C7A H7B 107.5
C12A C11A C16A 117.3(2)
C12A C11A C7A 123.8(2)
C16A C11A C7A 118.8(2)
C11A C12A C13A 121.5(2)
C11A C12A H12A 119.2
C13A C12A H12A 119.2
C14A C13A C12A 119.7(2)
C14A C13A H13A 120.2
C12A C13A H13A 120.2
O14A C14A C13A 116.1(2)
O14A C14A C15A 123.9(2)
C13A C14A C15A 119.9(2)
C14A O14A C141 118.6(2)
O14A C141 H14A 109.5
O14A C141 H14B 109.5
H14A C141 H14B 109.5
O14A C141 H14C 109.5
H14A C141 H14C 109.5
H14B C141 H14C 109.5
C16A C15A C14A 119.2(2)
C16A C15A H15A 120.4
C14A C15A H15A 120.4
C15A C16A C11A 122.3(2)
C15A C16A H16A 118.8
C11A C16A H16A 118.8
C2B O1B C5B 106.32(19)
N3B C2B O1B 104.2(2)
N3B C2B S2B 131.8(2)
O1B C2B S2B 124.07(19)
C2B N3B N4B 113.3(2)
C2B N3B H3B 127(2)
N4B N3B H3B 120(2)
C5B N4B N3B 103.1(2)
N4B C5B O1B 113.0(2)
N4B C5B C6B 129.2(2)
O1B C5B C6B 117.7(2)
C5B C6B C7B 111.8(2)
C5B C6B H6C 109.3
C7B C6B H6C 109.3
C5B C6B H6D 109.3
C7B C6B H6D 109.3
H6C C6B H6D 107.9
C11B C7B C6B 114.6(2)
C11B C7B H7C 108.6
C6B C7B H7C 108.6
C11B C7B H7D 108.6
C6B C7B H7D 108.6
H7C C7B H7D 107.6
C12B C11B C16B 117.3(2)
C12B C11B C7B 124.1(2)
C16B C11B C7B 118.5(2)
C13B C12B C11B 121.5(2)
C13B C12B H12B 119.2
C11B C12B H12B 119.2
C14B C13B C12B 119.9(2)
C14B C13B H13B 120.1
C12B C13B H13B 120.1
O14B C14B C13B 116.2(2)
O14B C14B C15B 124.8(2)
C13B C14B C15B 119.0(2)
C14B O14B C142 118.1(2)
O14B C142 H14D 109.5
O14B C142 H14E 109.5
H14D C142 H14E 109.5
O14B C142 H14F 109.5
H14D C142 H14F 109.5
H14E C142 H14F 109.5
C16B C15B C14B 120.5(2)
C16B C15B H15B 119.8
C14B C15B H15B 119.8
C15B C16B C11B 121.8(2)
C15B C16B H16B 119.1
C11B C16B H16B 119.1

loop_
_geom_bond_atom_site_label_1
_geom_bond_atom_site_label_2
_geom_bond_distance
O1A C2A 1.376(3)
O1A C5A 1.382(3)
C2A N3A 1.335(3)
C2A S2A 1.648(3)
N3A N4A 1.398(3)
N3A H3NA 0.85(3)
N4A C5A 1.287(3)
C5A C6A 1.471(4)
C6A C7A 1.531(3)
C6A H6A 0.9900
C6A H6B 0.9900
C7A C11A 1.525(4)
C7A H7A 0.9900
C7A H7B 0.9900
C11A C12A 1.394(4)
C11A C16A 1.396(4)
C12A C13A 1.394(4)
C12A H12A 0.9500
C13A C14A 1.386(3)
C13A H13A 0.9500
C14A O14A 1.380(3)
C14A C15A 1.399(4)
O14A C141 1.446(3)
C141 H14A 0.9800
C141 H14B 0.9800
C141 H14C 0.9800
C15A C16A 1.380(4)
C15A H15A 0.9500
C16A H16A 0.9500
O1B C2B 1.382(3)
O1B C5B 1.384(3)
C2B N3B 1.340(3)
C2B S2B 1.645(3)
N3B N4B 1.390(3)
N3B H3B 0.82(3)
N4B C5B 1.290(3)
C5B C6B 1.468(4)
C6B C7B 1.538(4)
C6B H6C 0.9900
C6B H6D 0.9900
C7B C11B 1.520(4)
C7B H7C 0.9900
C7B H7D 0.9900
C11B C12B 1.397(4)
C11B C16B 1.397(3)
C12B C13B 1.392(4)
C12B H12B 0.9500
C13B C14B 1.390(4)
C13B H13B 0.9500
C14B O14B 1.376(3)
C14B C15B 1.398(4)
O14B C142 1.436(3)
C142 H14D 0.9800
C142 H14E 0.9800
C142 H14F 0.9800
C15B C16B 1.369(4)
C15B H15B 0.9500
C16B H16B 0.9500

loop_
_geom_hbond_atom_site_label_D
_geom_hbond_atom_site_label_H
_geom_hbond_atom_site_label_A
_geom_hbond_distance_DH
_geom_hbond_distance_HA
_geom_hbond_distance_DA
_geom_hbond_angle_DHA
_geom_hbond_site_symmetry_A
C141 H14B S2A 0.98 3.00 3.822(3) 142.2 1_365
C142 H14E S2B 0.98 3.00 3.830(3) 143.1 1_365
C16A H16A O1A 0.95 2.53 3.447(3) 163.3 1_455
C16B H16B O1B 0.95 2.57 3.462(3) 156.1 1_455
N3A H3NA O14A 0.85(3) 1.96(3) 2.783(3) 163(3) 1_645
N3B H3B O14B 0.82(3) 1.98(3) 2.774(3) 161(3) 1_645
C142 H14D S2A 0.98 2.89 3.869(3) 172.7 2_656
